data_7221609
loop_
_publ_author_name
'cheng, jian'
'dong, yan'
'ma, hui'
'li, lixia'
'Liu, Zuliang'
'Zhao, Feng-Qi'
'Xu, Siyu'

_publ_section_title
;
 Crystal Structure, Thermal Decomposition, Mechanical Sensitivity of
 Na[CL-14&#x2022;2H2O] and Its Catalytic Effect On the Thermal
 Decomposition of Ammonium Nitrate
;
_journal_name_full 'RSC Adv.'
_journal_paper_doi 10.1039/C5RA13156A
_journal_year 2015
_chemical_formula_sum 'C6 H7 N6 Na O8'
_chemical_formula_weight 314.17
_chemical_name_systematic
; 
 ? 
;
_space_group_IT_number 14
_symmetry_cell_setting monoclinic
_symmetry_space_group_name_Hall '-P 2ybc'
_symmetry_space_group_name_H-M 'P 1 21/c 1'
_atom_sites_solution_hydrogens geom
_atom_sites_solution_primary direct
_atom_sites_solution_secondary difmap
_audit_creation_method SHELXL-97
_audit_update_record
;
2014-10-27 deposited with the CCDC.
2015-07-20 downloaded from the CCDC.
;
_cell_angle_alpha 90.00
_cell_angle_beta 90.56(3)
_cell_angle_gamma 90.00
_cell_formula_units_Z 4
_cell_length_a 13.087(3)
_cell_length_b 13.021(3)
_cell_length_c 6.3070(13)
_cell_measurement_temperature 293(2)
_cell_volume 1074.7(4)
_computing_structure_refinement 'SHELXL-97 (Sheldrick, 1997)'
_computing_structure_solution 'SHELXS-97 (Sheldrick, 1990)'
_diffrn_ambient_temperature 293(2)
_diffrn_measured_fraction_theta_full 0.997
_diffrn_measured_fraction_theta_max 0.997
_diffrn_radiation_monochromator graphite
_diffrn_radiation_source 'fine-focus sealed tube'
_diffrn_radiation_type MoK\a
_diffrn_radiation_wavelength 0.71073
_diffrn_reflns_av_R_equivalents 0.0000
_diffrn_reflns_av_sigmaI/netI 0.0862
_diffrn_reflns_limit_h_max 15
_diffrn_reflns_limit_h_min -15
_diffrn_reflns_limit_k_max 15
_diffrn_reflns_limit_k_min 0
_diffrn_reflns_limit_l_max 7
_diffrn_reflns_limit_l_min 0
_diffrn_reflns_number 1974
_diffrn_reflns_theta_full 25.39
_diffrn_reflns_theta_max 25.39
_diffrn_reflns_theta_min 1.56
_exptl_absorpt_coefficient_mu 0.211
_exptl_absorpt_correction_T_max 0.9650
_exptl_absorpt_correction_T_min 0.9570
_exptl_absorpt_correction_type multi-scan
_exptl_absorpt_process_details 'SADABS,2000; Bruker'
_exptl_crystal_colour colorless
_exptl_crystal_density_diffrn 1.942
_exptl_crystal_density_method 'not measured'
_exptl_crystal_description block
_exptl_crystal_F_000 640
_exptl_crystal_size_max 0.21
_exptl_crystal_size_mid 0.19
_exptl_crystal_size_min 0.17
_refine_diff_density_max 0.346
_refine_diff_density_min -0.627
_refine_diff_density_rms 0.090
_refine_ls_extinction_method none
_refine_ls_goodness_of_fit_ref 0.979
_refine_ls_hydrogen_treatment constr
_refine_ls_matrix_type full
_refine_ls_number_parameters 190
_refine_ls_number_reflns 1974
_refine_ls_number_restraints 0
_refine_ls_restrained_S_all 0.979
_refine_ls_R_factor_all 0.1209
_refine_ls_R_factor_gt 0.0725
_refine_ls_shift/su_max 0.000
_refine_ls_shift/su_mean 0.000
_refine_ls_structure_factor_coef Fsqd
_refine_ls_weighting_details 'calc w=1/[\s^2^(Fo^2^)+(0.1036P)^2^+0.0000P] where P=(Fo^2^+2Fc^2^)/3'
_refine_ls_weighting_scheme calc
_refine_ls_wR_factor_gt 0.1752
_refine_ls_wR_factor_ref 0.2030
_reflns_number_gt 1181
_reflns_number_total 1974
_reflns_threshold_expression >2sigma(I)
_cod_data_source_file c5ra13156a2.cif
_cod_data_source_block x
_cod_original_sg_symbol_H-M 'P 21/c'
_cod_database_code 7221609

loop_
_symmetry_equiv_pos_as_xyz
'x, y, z'
'-x, y+1/2, -z+1/2'
'-x, -y, -z'
'x, -y-1/2, z-1/2'

loop_
_atom_site_label
_atom_site_type_symbol
_atom_site_fract_x
_atom_site_fract_y
_atom_site_fract_z
_atom_site_U_iso_or_equiv
_atom_site_adp_type
_atom_site_occupancy
_atom_site_symmetry_multiplicity
_atom_site_calc_flag
_atom_site_refinement_flags
Na1 Na -0.04754(15) 0.07917(19) 0.2550(3) 0.0544(7) Uani 1 1 d .
N1 N 0.3908(3) -0.1824(3) 0.1933(7) 0.0397(10) Uani 1 1 d .
C1 C 0.1949(3) 0.0144(3) 0.1268(7) 0.0319(10) Uani 1 1 d .
N3 N 0.1024(2) 0.0083(2) 0.0874(6) 0.0241(8) Uani 1 1 d .
H3B H 0.0756 -0.0509 0.0631 0.029 Uiso 1 1 d R
C2 C 0.2534(3) 0.1051(3) 0.1718(7) 0.0294(10) Uani 1 1 d .
N2 N 0.2209(3) -0.1723(3) 0.1018(6) 0.0365(10) Uani 1 1 d .
O1 O 0.1056(2) 0.1977(3) 0.1781(7) 0.0568(12) Uani 1 1 d .
N4 N 0.1992(3) 0.1991(3) 0.1668(6) 0.0296(9) Uani 1 1 d .
C3 C 0.3635(3) 0.1057(3) 0.2090(7) 0.0285(10) Uani 1 1 d .
O2 O 0.0125(3) 0.1077(3) 0.6062(6) 0.0478(10) Uani 1 1 d .
H2B H 0.0448 0.0573 0.6603 0.072 Uiso 1 1 d R
H2A H 0.0214 0.1646 0.6700 0.072 Uiso 1 1 d R
N5 N 0.4133(3) 0.1909(3) 0.2352(6) 0.0362(10) Uani 1 1 d .
H5A H 0.3813 0.2486 0.2307 0.043 Uiso 1 1 calc R
H5B H 0.4782 0.1898 0.2570 0.043 Uiso 1 1 calc R
C4 C 0.4160(3) 0.0068(3) 0.2266(8) 0.0318(11) Uani 1 1 d .
O3 O -0.2121(3) 0.0258(3) 0.3587(6) 0.0518(10) Uani 1 1 d .
H3D H -0.2609 0.0580 0.2989 0.078 Uiso 1 1 d R
H3C H -0.2161 -0.0370 0.3535 0.078 Uiso 1 1 d R
O4 O 0.2434(3) 0.2830(2) 0.1520(6) 0.0435(9) Uani 1 1 d .
N6 N 0.5214(3) 0.0003(3) 0.2618(6) 0.0344(9) Uani 1 1 d .
C5 C 0.3612(3) -0.0863(3) 0.1868(8) 0.0321(11) Uani 1 1 d .
O5 O 0.5746(2) 0.0794(2) 0.2944(5) 0.0389(8) Uani 1 1 d .
C6 C 0.2563(3) -0.0790(3) 0.1408(7) 0.0334(11) Uani 1 1 d .
O6 O 0.5600(3) -0.0856(3) 0.2753(6) 0.0437(9) Uani 1 1 d .
O7 O 0.3043(3) -0.2410(3) 0.1411(6) 0.0468(10) Uani 1 1 d .
O8 O 0.1378(3) -0.2102(3) 0.0546(7) 0.0528(11) Uani 1 1 d .

loop_
_atom_site_aniso_label
_atom_site_aniso_U_11
_atom_site_aniso_U_22
_atom_site_aniso_U_33
_atom_site_aniso_U_23
_atom_site_aniso_U_13
_atom_site_aniso_U_12
Na1 0.0262(11) 0.0794(15) 0.0573(13) -0.0022(12) -0.0151(9) -0.0072(11)
N1 0.026(2) 0.039(2) 0.053(3) 0.006(2) -0.0188(18) -0.0091(18)
C1 0.024(2) 0.034(2) 0.038(3) 0.002(2) -0.0142(19) -0.008(2)
N3 0.0124(17) 0.0205(17) 0.0391(19) -0.0023(15) -0.0071(14) -0.0030(14)
C2 0.028(3) 0.028(2) 0.032(2) -0.0122(19) -0.0131(19) 0.0073(19)
N2 0.025(2) 0.034(2) 0.050(2) -0.0109(19) -0.0151(18) -0.0034(17)
O1 0.0203(19) 0.043(2) 0.107(3) 0.010(2) -0.0011(19) 0.0040(16)
N4 0.024(2) 0.0273(18) 0.038(2) -0.0028(16) -0.0088(16) 0.0025(17)
C3 0.024(2) 0.029(2) 0.033(2) 0.0061(18) -0.0139(19) -0.0037(19)
O2 0.045(2) 0.038(2) 0.060(2) -0.0001(17) -0.0156(18) -0.0070(16)
N5 0.022(2) 0.034(2) 0.053(3) -0.0117(19) -0.0147(17) 0.0021(17)
C4 0.014(2) 0.029(2) 0.053(3) 0.000(2) -0.0192(19) 0.0009(18)
O3 0.030(2) 0.053(2) 0.071(3) 0.008(2) -0.0081(18) 0.0004(17)
O4 0.0350(19) 0.0285(18) 0.067(2) -0.0016(17) -0.0171(16) 0.0038(15)
N6 0.022(2) 0.030(2) 0.051(2) -0.0016(18) -0.0250(17) 0.0010(17)
C5 0.024(2) 0.030(2) 0.043(3) -0.006(2) -0.0160(19) 0.0009(19)
O5 0.0236(17) 0.0345(18) 0.058(2) -0.0024(16) -0.0183(15) -0.0044(14)
C6 0.029(3) 0.033(2) 0.038(3) -0.003(2) -0.021(2) -0.002(2)
O6 0.034(2) 0.0352(18) 0.062(2) 0.0037(17) -0.0133(17) 0.0071(16)
O7 0.033(2) 0.0308(18) 0.076(2) -0.0073(18) -0.0197(18) -0.0011(15)
O8 0.031(2) 0.040(2) 0.087(3) -0.0130(19) -0.0249(18) -0.0131(16)

loop_
_atom_type_symbol
_atom_type_description
_atom_type_scat_dispersion_real
_atom_type_scat_dispersion_imag
_atom_type_scat_source
C C 0.0033 0.0016 'International Tables Vol C Tables 4.2.6.8 and 6.1.1.4'
H H 0.0000 0.0000 'International Tables Vol C Tables 4.2.6.8 and 6.1.1.4'
N N 0.0061 0.0033 'International Tables Vol C Tables 4.2.6.8 and 6.1.1.4'
O O 0.0106 0.0060 'International Tables Vol C Tables 4.2.6.8 and 6.1.1.4'
Na Na 0.0362 0.0249 'International Tables Vol C Tables 4.2.6.8 and 6.1.1.4'

loop_
_geom_angle_atom_site_label_1
_geom_angle_atom_site_label_2
_geom_angle_atom_site_label_3
_geom_angle
_geom_angle_site_symmetry_1
_geom_angle_site_symmetry_3
O3 Na1 O2 94.71(15) . .
O3 Na1 N3 138.94(16) . .
O2 Na1 N3 101.82(14) . .
O3 Na1 N3 81.52(13) . 3
O2 Na1 N3 162.32(16) . 3
N3 Na1 N3 71.41(14) . 3
O3 Na1 O1 160.14(17) . .
O2 Na1 O1 80.27(14) . .
N3 Na1 O1 60.76(13) . .
N3 Na1 O1 108.80(14) 3 .
O3 Na1 O2 77.97(13) . 3_556
O2 Na1 O2 77.21(14) . 3_556
N3 Na1 O2 69.67(13) . 3_556
N3 Na1 O2 85.11(13) 3 3_556
O1 Na1 O2 118.96(13) . 3_556
O3 Na1 O8 89.60(13) . 3
O2 Na1 O8 132.78(15) . 3
N3 Na1 O8 105.20(14) . 3
N3 Na1 O8 64.71(12) 3 3
O1 Na1 O8 80.20(13) . 3
O2 Na1 O8 148.86(13) 3_556 3
O3 Na1 Na1 84.83(12) . 3_556
O2 Na1 Na1 40.91(9) . 3_556
N3 Na1 Na1 83.74(11) . 3_556
N3 Na1 Na1 121.41(13) 3 3_556
O1 Na1 Na1 102.86(12) . 3_556
O2 Na1 Na1 36.30(9) 3_556 3_556
O8 Na1 Na1 170.80(14) 3 3_556
O3 Na1 Na1 111.12(13) . 3
O2 Na1 Na1 136.36(14) . 3
N3 Na1 Na1 36.68(9) . 3
N3 Na1 Na1 34.72(8) 3 3
O1 Na1 Na1 84.81(12) . 3
O2 Na1 Na1 74.78(11) 3_556 3
O8 Na1 Na1 83.58(11) 3 3
Na1 Na1 Na1 105.25(11) 3_556 3
O3 Na1 H3B 120.0 . .
O2 Na1 H3B 109.3 . .
N3 Na1 H3B 18.9 . .
N3 Na1 H3B 59.4 3 .
O1 Na1 H3B 79.6 . .
O2 Na1 H3B 56.8 3_556 .
O8 Na1 H3B 108.8 3 .
Na1 Na1 H3B 80.4 3_556 .
Na1 Na1 H3B 27.2 3 .
C5 N1 O7 105.9(4) . .
N3 C1 C2 127.7(4) . .
N3 C1 C6 119.8(4) . .
C2 C1 C6 112.5(4) . .
C1 N3 Na1 133.2(3) . .
C1 N3 Na1 117.9(3) . 3
Na1 N3 Na1 108.59(14) . 3
C1 N3 H3B 119.3 . .
Na1 N3 H3B 95.1 . .
Na1 N3 H3B 48.3 3 .
N4 C2 C1 116.2(4) . .
N4 C2 C3 119.6(4) . .
C1 C2 C3 124.1(4) . .
O8 N2 C6 136.2(4) . .
O8 N2 O7 117.5(3) . .
C6 N2 O7 106.1(3) . .
N4 O1 Na1 142.9(3) . .
O1 N4 O4 118.9(4) . .
O1 N4 C2 119.1(4) . .
O4 N4 C2 122.0(4) . .
N5 C3 C2 121.3(4) . .
N5 C3 C4 120.6(4) . .
C2 C3 C4 118.0(4) . .
Na1 O2 Na1 102.79(14) . 3_556
Na1 O2 H2B 114.4 . .
Na1 O2 H2B 20.9 3_556 .
Na1 O2 H2A 128.4 . .
Na1 O2 H2A 128.8 3_556 .
H2B O2 H2A 114.7 . .
C3 N5 H5A 120.0 . .
C3 N5 H5B 120.0 . .
H5A N5 H5B 120.0 . .
N6 C4 C5 118.0(4) . .
N6 C4 C3 121.8(4) . .
C5 C4 C3 119.9(4) . .
Na1 O3 H3D 114.6 . .
Na1 O3 H3C 109.9 . .
H3D O3 H3C 115.2 . .
O6 N6 O5 120.4(4) . .
O6 N6 C4 118.0(4) . .
O5 N6 C4 121.4(4) . .
N1 C5 C6 111.1(4) . .
N1 C5 C4 131.0(4) . .
C6 C5 C4 117.9(4) . .
N2 C6 C5 108.4(4) . .
N2 C6 C1 124.2(4) . .
C5 C6 C1 127.3(4) . .
N1 O7 N2 108.2(3) . .
N2 O8 Na1 106.6(3) . 3

loop_
_geom_bond_atom_site_label_1
_geom_bond_atom_site_label_2
_geom_bond_distance
_geom_bond_site_symmetry_2
Na1 O3 2.361(4) .
Na1 O2 2.372(4) .
Na1 N3 2.421(4) .
Na1 N3 2.539(4) 3
Na1 O1 2.579(4) .
Na1 O2 2.625(4) 3_556
Na1 O8 2.842(4) 3
Na1 Na1 3.908(5) 3_556
Na1 Na1 4.028(5) 3
Na1 H3B 2.6400 .
N1 C5 1.311(6) .
N1 O7 1.402(5) .
C1 N3 1.236(5) .
C1 C2 1.435(6) .
C1 C6 1.459(6) .
N3 Na1 2.539(4) 3
N3 H3B 0.8600 .
C2 N4 1.414(5) .
C2 C3 1.458(6) .
N2 O8 1.229(5) .
N2 C6 1.322(6) .
N2 O7 1.431(5) .
O1 N4 1.228(5) .
N4 O4 1.241(5) .
C3 N5 1.296(5) .
C3 C4 1.464(6) .
O2 Na1 2.625(4) 3_556
O2 H2B 0.8500 .
O2 H2A 0.8501 .
N5 H5A 0.8600 .
N5 H5B 0.8600 .
C4 N6 1.398(5) .
C4 C5 1.429(6) .
O3 H3D 0.8501 .
O3 H3C 0.8199 .
N6 O6 1.230(5) .
N6 O5 1.259(4) .
C5 C6 1.403(6) .
O8 Na1 2.842(4) 3

loop_
_geom_torsion_atom_site_label_1
_geom_torsion_atom_site_label_2
_geom_torsion_atom_site_label_3
_geom_torsion_atom_site_label_4
_geom_torsion
_geom_torsion_site_symmetry_1
_geom_torsion_site_symmetry_4
C2 C1 N3 Na1 -48.0(7) . .
C6 C1 N3 Na1 129.1(4) . .
C2 C1 N3 Na1 124.6(5) . 3
C6 C1 N3 Na1 -58.3(5) . 3
O3 Na1 N3 C1 -135.4(4) . .
O2 Na1 N3 C1 -23.8(4) . .
N3 Na1 N3 C1 173.1(5) 3 .
O1 Na1 N3 C1 47.8(4) . .
O2 Na1 N3 C1 -95.2(4) 3_556 .
O8 Na1 N3 C1 117.1(4) 3 .
Na1 Na1 N3 C1 -60.7(4) 3_556 .
Na1 Na1 N3 C1 173.1(5) 3 .
O3 Na1 N3 Na1 51.5(3) . 3
O2 Na1 N3 Na1 163.06(16) . 3
N3 Na1 N3 Na1 0.0 3 3
O1 Na1 N3 Na1 -125.31(18) . 3
O2 Na1 N3 Na1 91.65(14) 3_556 3
O8 Na1 N3 Na1 -56.05(15) 3 3
Na1 Na1 N3 Na1 126.16(14) 3_556 3
N3 C1 C2 N4 -1.2(7) . .
C6 C1 C2 N4 -178.5(4) . .
N3 C1 C2 C3 -177.6(4) . .
C6 C1 C2 C3 5.1(7) . .
O3 Na1 O1 N4 153.6(5) . .
O2 Na1 O1 N4 76.9(6) . .
N3 Na1 O1 N4 -32.6(5) . .
N3 Na1 O1 N4 -87.4(6) 3 .
O2 Na1 O1 N4 7.5(6) 3_556 .
O8 Na1 O1 N4 -146.3(6) 3 .
Na1 Na1 O1 N4 42.6(6) 3_556 .
Na1 Na1 O1 N4 -61.9(6) 3 .
Na1 O1 N4 O4 -169.5(4) . .
Na1 O1 N4 C2 10.2(8) . .
C1 C2 N4 O1 17.9(6) . .
C3 C2 N4 O1 -165.5(4) . .
C1 C2 N4 O4 -162.4(4) . .
C3 C2 N4 O4 14.2(6) . .
N4 C2 C3 N5 -0.9(7) . .
C1 C2 C3 N5 175.4(4) . .
N4 C2 C3 C4 176.2(4) . .
C1 C2 C3 C4 -7.5(7) . .
O3 Na1 O2 Na1 76.51(15) . 3_556
N3 Na1 O2 Na1 -65.70(15) . 3_556
N3 Na1 O2 Na1 -0.3(5) 3 3_556
O1 Na1 O2 Na1 -122.86(15) . 3_556
O2 Na1 O2 Na1 0.0 3_556 3_556
O8 Na1 O2 Na1 170.34(18) 3 3_556
Na1 Na1 O2 Na1 -51.1(2) 3 3_556
N5 C3 C4 N6 -3.0(7) . .
C2 C3 C4 N6 179.9(4) . .
N5 C3 C4 C5 -176.8(5) . .
C2 C3 C4 C5 6.1(7) . .
C5 C4 N6 O6 -6.3(7) . .
C3 C4 N6 O6 179.8(5) . .
C5 C4 N6 O5 178.8(4) . .
C3 C4 N6 O5 4.9(7) . .
O7 N1 C5 C6 2.5(5) . .
O7 N1 C5 C4 179.6(5) . .
N6 C4 C5 N1 6.3(8) . .
C3 C4 C5 N1 -179.7(5) . .
N6 C4 C5 C6 -176.8(4) . .
C3 C4 C5 C6 -2.8(7) . .
O8 N2 C6 C5 -180.0(5) . .
O7 N2 C6 C5 4.6(5) . .
O8 N2 C6 C1 -2.6(9) . .
O7 N2 C6 C1 -178.0(4) . .
N1 C5 C6 N2 -4.7(6) . .
C4 C5 C6 N2 177.8(4) . .
N1 C5 C6 C1 178.0(5) . .
C4 C5 C6 C1 0.5(8) . .
N3 C1 C6 N2 4.1(7) . .
C2 C1 C6 N2 -178.4(5) . .
N3 C1 C6 C5 -179.0(5) . .
C2 C1 C6 C5 -1.5(7) . .
C5 N1 O7 N2 0.4(5) . .
O8 N2 O7 N1 -179.6(4) . .
C6 N2 O7 N1 -3.2(5) . .
C6 N2 O8 Na1 42.6(7) . 3
O7 N2 O8 Na1 -142.4(3) . 3
